data_7236059
loop_
_publ_author_name
'Liu, Lin'
'Zhang, Xiao-Nan'
'Han, Zheng-Bo'
'Gao, Ming-Liang'
'Cao, Xiao-Man'
'Wang, Shi-Ming'

_publ_section_title
;
 An InIII-based anionic metal--organic framework: sensitization of
 lanthanide (III) ions and selective absorption and separation of cationic
 dyes
;
_journal_issue 27
_journal_name_full 'Journal of Materials Chemistry A'
_journal_page_first 14157
_journal_paper_doi 10.1039/C5TA00986C
_journal_volume 3
_journal_year 2015
_chemical_formula_sum 'C16 H6 In N0 O8'
_chemical_formula_weight 441.03
_space_group_crystal_system orthorhombic
_space_group_IT_number 62
_space_group_name_Hall '-P 2ac 2n'
_space_group_name_H-M_alt 'P n m a'
_atom_sites_solution_hydrogens geom
_audit_creation_method SHELXL-2014/7
_audit_update_record
;
2015-05-05 deposited with the CCDC.
2015-05-27 downloaded from the CCDC.
;
_cell_angle_alpha 90
_cell_angle_beta 90
_cell_angle_gamma 90
_cell_formula_units_Z 4
_cell_length_a 20.305(5)
_cell_length_b 10.022(3)
_cell_length_c 17.220(5)
_cell_measurement_temperature 293(2)
_cell_volume 3504.2(17)
_computing_structure_refinement 'SHELXL-2014/7 (Sheldrick, 2014)'
_diffrn_ambient_temperature 293(2)
_diffrn_measured_fraction_theta_full 0.956
_diffrn_measured_fraction_theta_max 0.956
_diffrn_radiation_type MoK\a
_diffrn_radiation_wavelength 0.71073
_diffrn_reflns_av_R_equivalents 0.0663
_diffrn_reflns_av_unetI/netI 0.0650
_diffrn_reflns_Laue_measured_fraction_full 0.956
_diffrn_reflns_Laue_measured_fraction_max 0.956
_diffrn_reflns_limit_h_max 23
_diffrn_reflns_limit_h_min -21
_diffrn_reflns_limit_k_max 4
_diffrn_reflns_limit_k_min -11
_diffrn_reflns_limit_l_max 20
_diffrn_reflns_limit_l_min -18
_diffrn_reflns_number 12093
_diffrn_reflns_point_group_measured_fraction_full 0.956
_diffrn_reflns_point_group_measured_fraction_max 0.956
_diffrn_reflns_theta_full 24.996
_diffrn_reflns_theta_max 24.996
_diffrn_reflns_theta_min 1.551
_exptl_absorpt_coefficient_mu 0.694
_exptl_crystal_density_diffrn 0.836
_exptl_crystal_density_method 'not measured'
_exptl_crystal_description block
_exptl_crystal_F_000 860
_exptl_crystal_size_max 0.368
_exptl_crystal_size_mid 0.321
_exptl_crystal_size_min 0.268
_platon_squeeze_details
;
;
_refine_diff_density_max 1.569
_refine_diff_density_min -2.694
_refine_diff_density_rms 0.153
_refine_ls_extinction_method none
_refine_ls_goodness_of_fit_ref 0.976
_refine_ls_hydrogen_treatment constr
_refine_ls_matrix_type full
_refine_ls_number_parameters 116
_refine_ls_number_reflns 3132
_refine_ls_number_restraints 0
_refine_ls_restrained_S_all 0.976
_refine_ls_R_factor_all 0.0934
_refine_ls_R_factor_gt 0.0701
_refine_ls_shift/su_max 0.000
_refine_ls_shift/su_mean 0.000
_refine_ls_structure_factor_coef Fsqd
_refine_ls_weighting_details 'w=1/[\s^2^(Fo^2^)+(0.1220P)^2^] where P=(Fo^2^+2Fc^2^)/3'
_refine_ls_weighting_scheme calc
_refine_ls_wR_factor_gt 0.1785
_refine_ls_wR_factor_ref 0.1876
_reflns_Friedel_coverage 0.000
_reflns_number_gt 2139
_reflns_number_total 3132
_reflns_threshold_expression 'I > 2\s(I)'
_cod_data_source_file c5ta00986c2.cif
_cod_data_source_block 1
_cod_database_code 7236059
_shelx_shelxl_version_number 2014/7
_shelx_space_group_comment
;
The symmetry employed for this shelxl refinement is uniquely defined
by the following loop, which should always be used as a source of
symmetry information in preference to the above space-group names.
They are only intended as comments.
;
_shelx_estimated_absorpt_t_min 0.784
_shelx_estimated_absorpt_t_max 0.836

loop_
_space_group_symop_operation_xyz
'x, y, z'
'-x+1/2, -y, z+1/2'
'x+1/2, -y+1/2, -z+1/2'
'-x, y+1/2, -z'
'-x, -y, -z'
'x-1/2, y, -z-1/2'
'-x-1/2, y-1/2, z-1/2'
'x, -y-1/2, z'

loop_
_atom_site_label
_atom_site_type_symbol
_atom_site_fract_x
_atom_site_fract_y
_atom_site_fract_z
_atom_site_U_iso_or_equiv
_atom_site_adp_type
_atom_site_occupancy
_atom_site_site_symmetry_order
_atom_site_calc_flag
_atom_site_refinement_flags_posn
_atom_site_refinement_flags_adp
_atom_site_refinement_flags_occupancy
In1 In 0.36991(3) 0.2500 0.62654(3) 0.0292(3) Uani 1 2 d S T P
C1 C 0.3744(3) 0.4946(7) 0.5735(5) 0.0442(18) Uani 1 1 d . . .
C2 C 0.3766(3) 0.6315(6) 0.5350(4) 0.0294(14) Uani 1 1 d . . .
C3 C 0.3744(4) 0.7500 0.5764(5) 0.0239(18) Uani 1 2 d S T P
H3 H 0.3715 0.7500 0.6303 0.029 Uiso 1 2 calc R U P
C4 C 0.3820(3) 0.6313(5) 0.4539(3) 0.0237(12) Uiso 1 1 d . . .
H4 H 0.3832 0.5514 0.4265 0.028 Uiso 1 1 calc R U .
C5 C 0.3855(3) 0.7500 0.4161(4) 0.0125(15) Uiso 1 2 d S . P
C6 C 0.3849(6) 0.7500 0.3280(7) 0.053(3) Uiso 1 2 d S . P
C7 C 0.3268(4) 0.7500 0.2901(4) 0.0226(18) Uiso 1 2 d S . P
H7 H 0.2885 0.7500 0.3196 0.027 Uiso 1 2 calc R U P
C8 C 0.3207(4) 0.7500 0.2093(5) 0.027(2) Uani 1 2 d S T P
C9 C 0.3776(6) 0.7500 0.1636(9) 0.171(14) Uani 1 2 d S T P
H9 H 0.3740 0.7500 0.1097 0.206 Uiso 1 2 calc R U P
C10 C 0.4410(7) 0.7500 0.1987(7) 0.067(4) Uiso 1 2 d S . P
H10 H 0.4791 0.7500 0.1687 0.081 Uiso 1 2 calc R U P
C11 C 0.4441(4) 0.7500 0.2802(5) 0.034(2) Uani 1 2 d S T P
C13 C 0.2541(6) 0.7500 0.1757(7) 0.052(3) Uiso 1 2 d S . P
C14 C 0.5090(4) 0.7500 0.3150(5) 0.0275(19) Uani 1 2 d S T P
O1 O 0.3732(2) 0.4947(7) 0.6471(4) 0.0710(19) Uani 1 1 d . . .
O2 O 0.3686(2) 0.3970(4) 0.5331(3) 0.0502(14) Uani 1 1 d . . .
O3 O 0.2047(3) 0.7500 0.2173(4) 0.055(2) Uani 1 2 d S T P
O4 O 0.2471(3) 0.7500 0.1000(4) 0.063(2) Uani 1 2 d S T P
O5 O 0.5592(3) 0.7500 0.2708(4) 0.0307(14) Uani 1 2 d S T P
O6 O 0.5193(3) 0.7500 0.3877(4) 0.056(2) Uani 1 2 d S T P

loop_
_atom_site_aniso_label
_atom_site_aniso_U_11
_atom_site_aniso_U_22
_atom_site_aniso_U_33
_atom_site_aniso_U_23
_atom_site_aniso_U_13
_atom_site_aniso_U_12
In1 0.0170(4) 0.0441(4) 0.0264(4) 0.000 0.0024(3) 0.000
C1 0.028(4) 0.043(4) 0.061(5) 0.020(4) -0.004(3) 0.001(3)
C2 0.017(3) 0.029(3) 0.042(3) 0.016(3) -0.005(3) -0.011(2)
C3 0.024(5) 0.021(4) 0.026(4) 0.000 0.006(3) 0.000
C8 0.004(4) 0.030(5) 0.048(6) 0.000 -0.001(4) 0.000
C9 0.030(9) 0.45(4) 0.037(8) 0.000 -0.013(6) 0.000
C11 0.015(5) 0.072(7) 0.016(5) 0.000 0.009(3) 0.000
C14 0.025(5) 0.025(4) 0.032(5) 0.000 -0.007(4) 0.000
O1 0.054(4) 0.085(4) 0.074(4) 0.051(3) -0.003(3) 0.012(3)
O2 0.058(3) 0.018(2) 0.074(4) 0.014(2) -0.022(3) -0.012(2)
O3 0.022(4) 0.086(6) 0.056(5) 0.000 -0.008(3) 0.000
O4 0.031(4) 0.135(8) 0.023(3) 0.000 -0.012(3) 0.000
O5 0.024(3) 0.034(3) 0.034(3) 0.000 -0.001(3) 0.000
O6 0.026(4) 0.117(7) 0.024(4) 0.000 0.005(3) 0.000

loop_
_atom_type_symbol
_atom_type_description
_atom_type_scat_dispersion_real
_atom_type_scat_dispersion_imag
_atom_type_scat_source
C C 0.0033 0.0016 'International Tables Vol C Tables 4.2.6.8 and 6.1.1.4'
H H 0.0000 0.0000 'International Tables Vol C Tables 4.2.6.8 and 6.1.1.4'
In In -0.7276 1.3100 'International Tables Vol C Tables 4.2.6.8 and 6.1.1.4'
N N 0.0061 0.0033 'International Tables Vol C Tables 4.2.6.8 and 6.1.1.4'
O O 0.0106 0.0060 'International Tables Vol C Tables 4.2.6.8 and 6.1.1.4'

loop_
_geom_angle_atom_site_label_1
_geom_angle_atom_site_label_2
_geom_angle_atom_site_label_3
_geom_angle
_geom_angle_site_symmetry_1
_geom_angle_site_symmetry_3
O3 In1 O2 121.38(18) 2_565 8_565
O3 In1 O2 121.38(18) 2_565 .
O2 In1 O2 85.0(3) 8_565 .
O3 In1 O6 140.3(3) 2_565 5_666
O2 In1 O6 86.14(17) 8_565 5_666
O2 In1 O6 86.14(17) . 5_666
O3 In1 O5 83.3(3) 2_565 5_666
O2 In1 O5 125.42(14) 8_565 5_666
O2 In1 O5 125.41(14) . 5_666
O6 In1 O5 57.0(2) 5_666 5_666
O3 In1 O4 56.8(2) 2_565 2_565
O2 In1 O4 81.29(16) 8_565 2_565
O2 In1 O4 81.29(16) . 2_565
O6 In1 O4 162.9(2) 5_666 2_565
O5 In1 O4 140.0(2) 5_666 2_565
O3 In1 O1 85.19(13) 2_565 8_565
O2 In1 O1 55.76(19) 8_565 8_565
O2 In1 O1 140.7(2) . 8_565
O6 In1 O1 89.36(12) 5_666 8_565
O5 In1 O1 82.67(13) 5_666 8_565
O4 In1 O1 93.05(12) 2_565 8_565
O3 In1 O1 85.19(13) 2_565 .
O2 In1 O1 140.7(2) 8_565 .
O2 In1 O1 55.76(19) . .
O6 In1 O1 89.36(12) 5_666 .
O5 In1 O1 82.67(13) 5_666 .
O4 In1 O1 93.05(12) 2_565 .
O1 In1 O1 163.3(3) 8_565 .
O3 In1 C1 105.94(17) 2_565 8_565
O2 In1 C1 27.2(2) 8_565 8_565
O2 In1 C1 112.1(2) . 8_565
O6 In1 C1 85.87(15) 5_666 8_565
O5 In1 C1 104.41(17) 5_666 8_565
O4 In1 C1 88.17(15) 2_565 8_565
O1 In1 C1 28.6(2) 8_565 8_565
O1 In1 C1 167.3(2) . 8_565
O3 In1 C1 105.94(17) 2_565 .
O2 In1 C1 112.1(2) 8_565 .
O2 In1 C1 27.2(2) . .
O6 In1 C1 85.87(15) 5_666 .
O5 In1 C1 104.41(17) 5_666 .
O4 In1 C1 88.17(15) 2_565 .
O1 In1 C1 167.3(2) 8_565 .
O1 In1 C1 28.6(2) . .
C1 In1 C1 138.9(4) 8_565 .
O3 In1 C13 27.3(3) 2_565 2_565
O2 In1 C13 102.9(2) 8_565 2_565
O2 In1 C13 102.9(2) . 2_565
O6 In1 C13 167.6(3) 5_666 2_565
O5 In1 C13 110.6(3) 5_666 2_565
O4 In1 C13 29.5(3) 2_565 2_565
O1 In1 C13 88.85(12) 8_565 2_565
O1 In1 C13 88.85(12) . 2_565
C1 In1 C13 98.28(17) 8_565 2_565
C1 In1 C13 98.27(16) . 2_565
O3 In1 C14 111.9(3) 2_565 5_666
O2 In1 C14 106.90(17) 8_565 5_666
O2 In1 C14 106.90(18) . 5_666
O6 In1 C14 28.5(2) 5_666 5_666
O5 In1 C14 28.6(2) 5_666 5_666
O4 In1 C14 168.6(2) 2_565 5_666
O1 In1 C14 85.48(12) 8_565 5_666
O1 In1 C14 85.48(12) . 5_666
C1 In1 C14 95.75(16) 8_565 5_666
C1 In1 C14 95.75(16) . 5_666
C13 In1 C14 139.2(3) 2_565 5_666
O2 C1 O1 125.2(7) . .
O2 C1 C2 118.8(7) . .
O1 C1 C2 115.7(7) . .
O2 C1 In1 55.8(3) . .
O1 C1 In1 69.6(4) . .
C2 C1 In1 174.7(6) . .
C3 C2 C4 121.1(5) . .
C3 C2 C1 123.1(6) . .
C4 C2 C1 115.7(6) . .
C2 C3 C2 117.9(7) 8_575 .
C2 C3 H3 121.0 8_575 .
C2 C3 H3 121.0 . .
C5 C4 C2 118.7(5) . .
C5 C4 H4 120.6 . .
C2 C4 H4 120.6 . .
C4 C5 C4 122.3(7) . 8_575
C4 C5 C6 118.6(3) . .
C4 C5 C6 118.6(3) 8_575 .
C7 C6 C11 116.6(9) . .
C7 C6 C5 119.4(9) . .
C11 C6 C5 123.9(9) . .
C6 C7 C8 124.0(8) . .
C6 C7 H7 118.0 . .
C8 C7 H7 118.0 . .
C9 C8 C7 119.2(8) . .
C9 C8 C13 122.6(10) . .
C7 C8 C13 118.2(8) . .
C8 C9 C10 120.6(12) . .
C8 C9 H9 119.7 . .
C10 C9 H9 119.7 . .
C11 C10 C9 117.7(12) . .
C11 C10 H10 121.1 . .
C9 C10 H10 121.1 . .
C10 C11 C14 117.0(9) . .
C10 C11 C6 121.9(10) . .
C14 C11 C6 121.1(8) . .
O3 C13 O4 119.4(10) . .
O3 C13 C8 121.3(10) . .
O4 C13 C8 119.3(10) . .
O3 C13 In1 54.2(6) . 2_564
O4 C13 In1 65.3(6) . 2_564
C8 C13 In1 175.5(8) . 2_564
O6 C14 O5 117.3(7) . .
O6 C14 C11 124.0(8) . .
O5 C14 C11 118.8(7) . .
O6 C14 In1 58.3(4) . 5_666
O5 C14 In1 59.0(4) . 5_666
C11 C14 In1 177.8(6) . 5_666
C1 O1 In1 81.8(5) . .
C1 O2 In1 97.0(5) . .
C13 O3 In1 98.5(7) . 2_564
C13 O4 In1 85.3(6) . 2_564
C14 O5 In1 92.4(5) . 5_666
C14 O6 In1 93.3(5) . 5_666

loop_
_geom_bond_atom_site_label_1
_geom_bond_atom_site_label_2
_geom_bond_distance
_geom_bond_site_symmetry_2
In1 O3 2.177(7) 2_565
In1 O2 2.182(5) 8_565
In1 O2 2.182(5) .
In1 O6 2.263(6) 5_666
In1 O5 2.280(6) 5_666
In1 O4 2.420(7) 2_565
In1 O1 2.479(7) 8_565
In1 O1 2.479(7) .
In1 C1 2.617(7) 8_565
In1 C1 2.617(7) .
In1 C13 2.656(11) 2_565
In1 C14 2.657(8) 5_666
C1 O2 1.205(9) .
C1 O1 1.267(10) .
C1 C2 1.525(8) .
C2 C3 1.386(8) .
C2 C4 1.401(8) .
C3 C2 1.386(8) 8_575
C3 H3 0.9300 .
C4 C5 1.358(6) .
C4 H4 0.9300 .
C5 C4 1.358(6) 8_575
C5 C6 1.518(13) .
C6 C7 1.348(13) .
C6 C11 1.457(14) .
C7 C8 1.398(12) .
C7 H7 0.9300 .
C8 C9 1.397(16) .
C8 C13 1.472(14) .
C9 C10 1.423(17) .
C9 H9 0.9300 .
C10 C11 1.405(14) .
C10 H10 0.9300 .
C11 C14 1.447(12) .
C13 O3 1.232(13) .
C13 O4 1.311(13) .
C13 In1 2.656(11) 2_564
C14 O6 1.268(10) .
C14 O5 1.272(10) .
C14 In1 2.657(8) 5_666
O3 In1 2.177(7) 2_564
O4 In1 2.420(7) 2_564
O5 In1 2.280(6) 5_666
O6 In1 2.264(6) 5_666

loop_
_geom_torsion_atom_site_label_1
_geom_torsion_atom_site_label_2
_geom_torsion_atom_site_label_3
_geom_torsion_atom_site_label_4
_geom_torsion
_geom_torsion_site_symmetry_1
_geom_torsion_site_symmetry_4
O2 C1 C2 C3 171.2(6) . .
O1 C1 C2 C3 -3.0(9) . .
O2 C1 C2 C4 -9.6(8) . .
O1 C1 C2 C4 176.2(5) . .
C4 C2 C3 C2 1.1(11) . 8_575
C1 C2 C3 C2 -179.8(4) . 8_575
C3 C2 C4 C5 0.4(9) . .
C1 C2 C4 C5 -178.7(5) . .
C2 C4 C5 C4 -2.0(11) . 8_575
C2 C4 C5 C6 -174.3(7) . .
C4 C5 C6 C7 86.3(6) . .
C4 C5 C6 C7 -86.3(6) 8_575 .
C4 C5 C6 C11 -93.7(6) . .
C4 C5 C6 C11 93.7(6) 8_575 .
C11 C6 C7 C8 0.000(1) . .
C5 C6 C7 C8 180.000(1) . .
C6 C7 C8 C9 0.000(1) . .
C6 C7 C8 C13 180.000(1) . .
C7 C8 C9 C10 0.000(1) . .
C13 C8 C9 C10 180.000(1) . .
C8 C9 C10 C11 0.000(1) . .
C9 C10 C11 C14 180.000(1) . .
C9 C10 C11 C6 0.000(1) . .
C7 C6 C11 C10 0.000(1) . .
C5 C6 C11 C10 180.000(1) . .
C7 C6 C11 C14 180.000(1) . .
C5 C6 C11 C14 0.000(1) . .
C9 C8 C13 O3 180.000(0) . .
C7 C8 C13 O3 0.000(1) . .
C9 C8 C13 O4 0.000(1) . .
C7 C8 C13 O4 180.000(1) . .
C10 C11 C14 O6 180.000(1) . .
C6 C11 C14 O6 0.000(1) . .
C10 C11 C14 O5 0.000(1) . .
C6 C11 C14 O5 180.000(1) . .
O2 C1 O1 In1 5.9(7) . .
C2 C1 O1 In1 179.7(5) . .
O1 C1 O2 In1 -6.7(8) . .
C2 C1 O2 In1 179.7(5) . .
O4 C13 O3 In1 0.000(0) . 2_564
C8 C13 O3 In1 180.000(0) . 2_564
O3 C13 O4 In1 0.000(1) . 2_564
C8 C13 O4 In1 180.000(0) . 2_564
O6 C14 O5 In1 0.000(1) . 5_666
C11 C14 O5 In1 180.000(0) . 5_666
O5 C14 O6 In1 0.000(1) . 5_666
C11 C14 O6 In1 180.000(1) . 5_666

loop_
_platon_squeeze_void_nr
_platon_squeeze_void_average_x
_platon_squeeze_void_average_y
_platon_squeeze_void_average_z
_platon_squeeze_void_volume
_platon_squeeze_void_count_electrons
_platon_squeeze_void_content
1 0.306 -0.013 -0.027 2282 1499 ' '
